data_2240251
loop_
_publ_author_name
'Ghichi, Nadir'
'Benboudiaf, Ali'
'Merazig, Hocine'

_publ_section_title
;
 Crystal structure of
 (<i>Z</i>)-3-benzyloxy-6-[(2-hydroxyanilino)methylidene]cyclohexa-2,4-dien-1-one
;
_journal_coeditor_code XU5827
_journal_issue 12
_journal_name_full 'Acta Crystallographica Section E'
_journal_page_first o1292
_journal_paper_doi 10.1107/S1600536814024568
_journal_volume 70
_journal_year 2014
_chemical_formula_iupac 'C20 H17 N O3'
_chemical_formula_moiety 'C20 H17 N O3'
_chemical_formula_structural 'C20 H17 N O3'
_chemical_formula_sum 'C20 H17 N O3'
_chemical_formula_weight 319.21
_chemical_name_systematic (<i>Z</i>)-3-Benzyloxy-6-[(2-hydroxyanilino)methylidene]cyclohexa-2,4-dien-1-one
_space_group_IT_number 14
_symmetry_cell_setting monoclinic
_symmetry_space_group_name_Hall '-P 2ybc'
_symmetry_space_group_name_H-M 'P 1 21/c 1'
_atom_sites_solution_hydrogens geom
_atom_sites_solution_primary direct
_atom_sites_solution_secondary difmap
_audit_creation_method 'WinGX routine CIF_UPDATE'
_cell_angle_alpha 90.00
_cell_angle_beta 129.616(15)
_cell_angle_gamma 90.00
_cell_formula_units_Z 4
_cell_length_a 12.890(5)
_cell_length_b 8.343(5)
_cell_length_c 19.908(5)
_cell_measurement_temperature 293(2)
_cell_volume 1649.2(13)
_computing_cell_refinement
;
SAINT (Bruker, 2006)
;
_computing_data_collection
;
APEX2 (Bruker, 2006)
;
_computing_data_reduction
;
SAINT (Bruker, 2006)
;
_computing_molecular_graphics
;
ORTEP-3 for Windows (Farrugia, 2012)
;
_computing_publication_material
;
WinGX (Farrugia, 2012)
;
_computing_structure_refinement
;
SHELXL97 (Sheldrick, 2008)
;
_computing_structure_solution
;
SHELXS97 (Sheldrick, 2008)
;
_diffrn_ambient_temperature 293(2)
_diffrn_measured_fraction_theta_full 0.974
_diffrn_measured_fraction_theta_max 0.974
_diffrn_measurement_device_type 'Bruker APEXII CCD'
_diffrn_measurement_method 'phi and omega scans'
_diffrn_radiation_monochromator graphite
_diffrn_radiation_source 'fine-focus sealed tube'
_diffrn_radiation_type MoK\a
_diffrn_radiation_wavelength 0.71073
_diffrn_reflns_av_R_equivalents 0.0263
_diffrn_reflns_av_sigmaI/netI 0.0298
_diffrn_reflns_limit_h_max 14
_diffrn_reflns_limit_h_min -15
_diffrn_reflns_limit_k_max 9
_diffrn_reflns_limit_k_min -9
_diffrn_reflns_limit_l_max 22
_diffrn_reflns_limit_l_min -23
_diffrn_reflns_number 10996
_diffrn_reflns_theta_full 25.07
_diffrn_reflns_theta_max 25.07
_diffrn_reflns_theta_min 2.66
_exptl_absorpt_coefficient_mu 0.087
_exptl_absorpt_correction_type none
_exptl_crystal_colour orange
_exptl_crystal_density_diffrn 1.286
_exptl_crystal_density_method 'not measured'
_exptl_crystal_description block
_exptl_crystal_F_000 672
_exptl_crystal_size_max 0.03
_exptl_crystal_size_mid 0.02
_exptl_crystal_size_min 0.01
_refine_diff_density_max 0.128
_refine_diff_density_min -0.181
_refine_ls_extinction_method none
_refine_ls_goodness_of_fit_ref 1.014
_refine_ls_hydrogen_treatment constr
_refine_ls_matrix_type full
_refine_ls_number_parameters 217
_refine_ls_number_reflns 2845
_refine_ls_number_restraints 0
_refine_ls_restrained_S_all 1.014
_refine_ls_R_factor_all 0.0650
_refine_ls_R_factor_gt 0.0399
_refine_ls_shift/su_max 0.000
_refine_ls_shift/su_mean 0.000
_refine_ls_structure_factor_coef Fsqd
_refine_ls_weighting_details 'calc w=1/[\s^2^(Fo^2^)+(0.0535P)^2^+0.1282P] where P=(Fo^2^+2Fc^2^)/3'
_refine_ls_weighting_scheme calc
_refine_ls_wR_factor_gt 0.0919
_refine_ls_wR_factor_ref 0.1050
_reflns_number_gt 2019
_reflns_number_total 2845
_reflns_threshold_expression I>2sigma(I)
_cod_data_source_file xu5827sup1.cif
_cod_data_source_block I
_cod_original_cell_volume 1649.2(12)
_cod_original_sg_symbol_H-M 'P 21/c'
_cod_database_code 2240251
_cod_database_fobs_code 2240251

loop_
_symmetry_equiv_pos_as_xyz
'x, y, z'
'-x, y+1/2, -z+1/2'
'-x, -y, -z'
'x, -y-1/2, z-1/2'

loop_
_atom_site_aniso_label
_atom_site_aniso_U_11
_atom_site_aniso_U_22
_atom_site_aniso_U_33
_atom_site_aniso_U_12
_atom_site_aniso_U_13
_atom_site_aniso_U_23
O1 0.0330(6) 0.0491(8) 0.0727(8) 0.0009(5) 0.0345(6) 0.0098(7)
O2 0.0309(6) 0.0414(7) 0.0679(8) 0.0004(5) 0.0346(6) 0.0052(6)
O3 0.0290(6) 0.0565(8) 0.0542(8) 0.0006(5) 0.0221(6) 0.0197(6)
N1 0.0274(7) 0.0368(8) 0.0406(8) 0.0005(6) 0.0217(6) 0.0000(6)
C1 0.0482(10) 0.0438(11) 0.0555(11) -0.0055(9) 0.0368(9) -0.0001(9)
C2 0.0342(9) 0.0397(10) 0.0399(9) 0.0004(8) 0.0252(8) -0.0017(8)
C3 0.0319(8) 0.0343(10) 0.0322(9) -0.0013(7) 0.0206(7) -0.0037(7)
C4 0.0333(9) 0.0445(11) 0.0432(10) 0.0003(8) 0.0224(8) -0.0027(9)
C5 0.0432(10) 0.0440(11) 0.0450(10) 0.0104(8) 0.0242(9) 0.0048(9)
C6 0.0596(12) 0.0405(11) 0.0516(11) 0.0026(9) 0.0364(10) 0.0060(9)
C7 0.0278(8) 0.0434(11) 0.0375(9) 0.0000(7) 0.0213(7) -0.0039(8)
C8 0.0273(8) 0.0374(10) 0.0363(9) -0.0027(7) 0.0207(7) -0.0038(8)
C9 0.0276(8) 0.0360(10) 0.0404(9) -0.0048(7) 0.0236(7) -0.0071(8)
C10 0.0248(8) 0.0411(10) 0.0409(10) 0.0020(7) 0.0198(7) 0.0014(8)
C11 0.0303(8) 0.0431(10) 0.0368(9) -0.0040(7) 0.0206(7) 0.0023(8)
C12 0.0282(9) 0.0507(12) 0.0500(11) -0.0048(8) 0.0250(8) 0.0036(9)
C13 0.0246(8) 0.0464(11) 0.0449(10) 0.0011(7) 0.0215(7) 0.0017(9)
C14 0.0306(9) 0.0520(11) 0.0459(10) 0.0006(8) 0.0201(8) 0.0089(9)
C15 0.0266(8) 0.0496(12) 0.0345(9) -0.0029(8) 0.0134(7) 0.0049(8)
C16 0.0778(14) 0.0555(14) 0.0382(11) -0.0166(11) 0.0309(10) -0.0072(10)
C17 0.1057(18) 0.0477(14) 0.0607(15) -0.0198(12) 0.0418(14) -0.0049(12)
C18 0.0623(13) 0.0730(17) 0.0628(15) -0.0103(12) 0.0318(12) 0.0223(13)
C19 0.0553(12) 0.0960(19) 0.0647(14) 0.0165(12) 0.0445(11) 0.0287(14)
C20 0.0482(11) 0.0627(13) 0.0620(12) 0.0134(9) 0.0388(10) 0.0119(11)

loop_
_atom_site_type_symbol
_atom_site_label
_atom_site_fract_x
_atom_site_fract_y
_atom_site_fract_z
_atom_site_U_iso_or_equiv
_atom_site_thermal_displace_type
_atom_site_occupancy
O O1 0.08170(10) -0.46817(14) 0.29489(8) 0.0510(4) Uani 1.000
O O2 0.13038(10) -0.09947(13) 0.24415(7) 0.0445(4) Uani 1.000
O O3 0.29081(10) 0.34273(14) 0.18059(7) 0.0497(4) Uani 1.000
N N1 0.29329(12) -0.33924(15) 0.32821(8) 0.0349(4) Uani 1.000
C C1 0.20033(17) -0.7115(2) 0.37366(11) 0.0465(6) Uani 1.000
C C2 0.19333(15) -0.56093(19) 0.34232(10) 0.0368(5) Uani 1.000
C C3 0.30842(14) -0.49543(19) 0.36000(9) 0.0327(5) Uani 1.000
C C4 0.42609(15) -0.5832(2) 0.40563(10) 0.0418(6) Uani 1.000
C C5 0.43154(17) -0.7336(2) 0.43620(11) 0.0469(6) Uani 1.000
C C6 0.31962(18) -0.7966(2) 0.42096(12) 0.0499(7) Uani 1.000
C C7 0.38268(14) -0.2492(2) 0.33441(10) 0.0359(5) Uani 1.000
C C8 0.35558(14) -0.09631(19) 0.29854(10) 0.0334(5) Uani 1.000
C C9 0.22447(14) -0.02458(18) 0.25091(10) 0.0333(5) Uani 1.000
C C10 0.20234(14) 0.12504(19) 0.21107(10) 0.0364(5) Uani 1.000
C C11 0.30365(15) 0.2003(2) 0.21852(10) 0.0373(5) Uani 1.000
C C12 0.43407(15) 0.1325(2) 0.26765(11) 0.0429(6) Uani 1.000
C C13 0.45764(14) -0.0112(2) 0.30572(10) 0.0391(6) Uani 1.000
C C14 0.15921(15) 0.4129(2) 0.12213(11) 0.0459(6) Uani 1.000
C C15 0.16707(14) 0.5500(2) 0.07665(10) 0.0413(6) Uani 1.000
C C16 0.1628(2) 0.7053(2) 0.09686(12) 0.0615(8) Uani 1.000
C C17 0.1699(2) 0.8323(3) 0.05546(15) 0.0794(9) Uani 1.000
C C18 0.1801(2) 0.8034(3) -0.00759(15) 0.0718(9) Uani 1.000
C C19 0.18242(19) 0.6501(3) -0.02999(14) 0.0675(9) Uani 1.000
C C20 0.17652(16) 0.5232(2) 0.01228(12) 0.0550(7) Uani 1.000
H H1 0.12478 -0.75575 0.36294 0.0558 Uiso 1.000
H H01 0.20956 -0.28801 0.29816 0.0419 Uiso 1.000
H H3 0.01953 -0.51531 0.28781 0.0765 Uiso 1.000
H H4 0.50165 -0.54071 0.41573 0.0501 Uiso 1.000
H H5 0.51090 -0.79264 0.46715 0.0562 Uiso 1.000
H H6 0.32429 -0.89733 0.44272 0.0599 Uiso 1.000
H H7 0.46914 -0.28998 0.36450 0.0430 Uiso 1.000
H H10 0.11811 0.17324 0.17938 0.0437 Uiso 1.000
H H12 0.50254 0.18660 0.27351 0.0515 Uiso 1.000
H H13 0.54313 -0.05599 0.33761 0.0469 Uiso 1.000
H H14A 0.09445 0.33409 0.07991 0.0551 Uiso 1.000
H H14B 0.13102 0.45110 0.15431 0.0551 Uiso 1.000
H H16 0.15485 0.72580 0.13934 0.0738 Uiso 1.000
H H17 0.16786 0.93702 0.07052 0.0953 Uiso 1.000
H H18 0.18538 0.88871 -0.03536 0.0861 Uiso 1.000
H H19 0.18798 0.63063 -0.07361 0.0811 Uiso 1.000
H H20 0.17896 0.41865 -0.00285 0.0660 Uiso 1.000

loop_
_atom_type_symbol
_atom_type_description
_atom_type_scat_dispersion_real
_atom_type_scat_dispersion_imag
_atom_type_scat_source
C C 0.0030 0.0020 'International Tables Vol C Tables 4.2.6.8 and 6.1.1.4'
H H 0.0000 0.0000 'International Tables Vol C Tables 4.2.6.8 and 6.1.1.4'
N N 0.0060 0.0030 'International Tables Vol C Tables 4.2.6.8 and 6.1.1.4'
O O 0.0110 0.0060 'International Tables Vol C Tables 4.2.6.8 and 6.1.1.4'

loop_
_geom_angle_atom_site_label_1
_geom_angle_atom_site_label_2
_geom_angle_atom_site_label_3
_geom_angle
_geom_angle_publ_flag
C11 O3 C14 117.99(16) n
C2 O1 H3 109.00 no
C3 N1 C7 128.73(17) n
C7 N1 H01 112.00 no
C3 N1 H01 119.00 no
C2 C1 C6 120.0(2) no
C1 C2 C3 119.26(18) no
O1 C2 C3 115.96(15) n
O1 C2 C1 124.8(2) n
C2 C3 C4 120.16(16) no
N1 C3 C4 124.50(18) n
N1 C3 C2 115.34(16) n
C3 C4 C5 120.0(2) no
C4 C5 C6 120.0(2) no
C1 C6 C5 120.60(17) no
N1 C7 C8 123.86(18) n
C9 C8 C13 118.82(15) no
C7 C8 C9 121.60(18) no
C7 C8 C13 119.54(18) no
O2 C9 C8 119.83(14) n
O2 C9 C10 122.04(17) n
C8 C9 C10 118.12(18) no
C9 C10 C11 120.61(18) no
C10 C11 C12 121.45(16) no
O3 C11 C12 113.76(18) n
O3 C11 C10 124.78(18) n
C11 C12 C13 119.2(2) no
C8 C13 C12 121.81(19) no
O3 C14 C15 107.49(17) n
C14 C15 C16 120.87(18) no
C14 C15 C20 121.07(16) no
C16 C15 C20 118.05(18) no
C15 C16 C17 121.4(2) no
C16 C17 C18 119.7(2) no
C17 C18 C19 120.2(2) no
C18 C19 C20 119.9(2) no
C15 C20 C19 120.79(18) no
C2 C1 H1 120.00 no
C6 C1 H1 120.00 no
C3 C4 H4 120.00 no
C5 C4 H4 120.00 no
C4 C5 H5 120.00 no
C6 C5 H5 120.00 no
C1 C6 H6 120.00 no
C5 C6 H6 120.00 no
N1 C7 H7 118.00 no
C8 C7 H7 118.00 no
C9 C10 H10 120.00 no
C11 C10 H10 120.00 no
C11 C12 H12 120.00 no
C13 C12 H12 120.00 no
C8 C13 H13 119.00 no
C12 C13 H13 119.00 no
O3 C14 H14A 110.00 no
O3 C14 H14B 110.00 no
C15 C14 H14A 110.00 no
C15 C14 H14B 110.00 no
H14A C14 H14B 108.00 no
C15 C16 H16 119.00 no
C17 C16 H16 119.00 no
C16 C17 H17 120.00 no
C18 C17 H17 120.00 no
C17 C18 H18 120.00 no
C19 C18 H18 120.00 no
C18 C19 H19 120.00 no
C20 C19 H19 120.00 no
C15 C20 H20 120.00 no
C19 C20 H20 120.00 no

loop_
_geom_bond_atom_site_label_1
_geom_bond_atom_site_label_2
_geom_bond_distance
_geom_bond_publ_flag
O1 C2 1.352(2) n
O2 C9 1.293(3) n
O3 C11 1.360(2) n
O3 C14 1.434(3) n
O1 H3 0.8200 no
N1 C7 1.314(3) n
N1 C3 1.407(2) n
N1 H01 0.9400 no
C1 C6 1.382(3) no
C1 C2 1.380(3) no
C2 C3 1.399(3) no
C3 C4 1.380(3) no
C4 C5 1.377(3) no
C5 C6 1.375(4) no
C7 C8 1.393(2) no
C8 C13 1.420(3) no
C8 C9 1.439(3) no
C9 C10 1.407(2) no
C10 C11 1.369(3) no
C11 C12 1.416(3) no
C12 C13 1.346(2) no
C14 C15 1.502(3) no
C15 C20 1.381(3) no
C15 C16 1.368(3) no
C16 C17 1.381(3) no
C17 C18 1.364(4) no
C18 C19 1.361(4) no
C19 C20 1.384(3) no
C1 H1 0.9300 no
C4 H4 0.9300 no
C5 H5 0.9300 no
C6 H6 0.9300 no
C7 H7 0.9300 no
C10 H10 0.9300 no
C12 H12 0.9300 no
C13 H13 0.9300 no
C14 H14A 0.9700 no
C14 H14B 0.9700 no
C16 H16 0.9300 no
C17 H17 0.9300 no
C18 H18 0.9300 no
C19 H19 0.9300 no
C20 H20 0.9300 no

loop_
_geom_contact_atom_site_label_1
_geom_contact_atom_site_label_2
_geom_contact_distance
_geom_contact_site_symmetry_2
_geom_contact_publ_flag
O1 N1 2.594(3) . no
O1 O2 2.563(3) 2_545 no
O2 C2 3.364(3) 2_555 no
O2 N1 2.594(2) . no
O2 O1 2.563(3) 2_555 no
O3 C13 3.309(3) 2_655 no
O1 H18 2.8100 4_555 no
O1 H01 2.2000 . no
O2 H16 2.7200 1_545 no
O2 H1 2.8500 2_555 no
O2 H3 1.7500 2_555 no
O2 H01 1.8100 . no
O3 H13 2.5300 2_655 no
N1 O1 2.594(3) . no
N1 O2 2.594(2) . no
C1 C10 3.528(3) 1_545 no
C2 O2 3.364(3) 2_545 no
C4 C4 3.248(3) 3_646 no
C4 C11 3.483(3) 1_545 no
C4 C5 3.592(3) 3_646 no
C5 C11 3.563(3) 1_545 no
C5 C4 3.592(3) 3_646 no
C5 C7 3.559(3) 3_646 no
C5 C12 3.556(4) 1_545 no
C6 C10 3.481(3) 1_545 no
C6 C9 3.360(3) 1_545 no
C7 C5 3.559(3) 3_646 no
C8 C16 3.509(3) 1_545 no
C9 C16 3.465(3) 1_545 no
C9 C6 3.360(3) 1_565 no
C10 C1 3.528(3) 1_565 no
C10 C6 3.481(3) 1_565 no
C11 C4 3.483(3) 1_565 no
C11 C5 3.563(3) 1_565 no
C12 C5 3.556(4) 1_565 no
C13 O3 3.309(3) 2_645 no
C14 C20 3.377(4) 3_565 no
C14 C19 3.568(4) 3_565 no
C14 C15 3.496(3) 3_565 no
C15 C14 3.496(3) 3_565 no
C15 C15 3.435(3) 3_565 no
C16 C9 3.465(3) 1_565 no
C16 C8 3.509(3) 1_565 no
C19 C14 3.568(4) 3_565 no
C20 C14 3.377(4) 3_565 no
C2 H18 2.8800 4_555 no
C4 H7 2.7500 . no
C7 H4 2.7800 . no
C7 H16 3.0300 1_545 no
C8 H16 2.9100 1_545 no
C9 H3 2.7200 2_555 no
C9 H16 2.7400 1_545 no
C9 H01 2.4500 . no
C10 H17 2.9800 1_545 no
C10 H14B 2.8600 . no
C10 H14A 2.6800 . no
C14 H10 2.5200 . no
C15 H13 3.0900 2_655 no
C15 H14A 2.9300 3_565 no
C16 H14A 2.9300 3_565 no
C17 H14A 3.0100 3_565 no
C18 H14A 3.0700 3_565 no
C19 H6 3.0600 4_544 no
C19 H14A 3.0400 3_565 no
C20 H13 2.9400 2_655 no
C20 H14A 2.9700 3_565 no
H1 H3 2.3500 . no
H1 O2 2.8500 2_545 no
H01 O1 2.2000 . no
H01 O2 1.8100 . no
H01 C9 2.4500 . no
H3 H1 2.3500 . no
H3 O2 1.7500 2_545 no
H3 C9 2.7200 2_545 no
H4 C7 2.7800 . no
H4 H7 2.2500 . no
H6 C19 3.0600 4_545 no
H6 H19 2.5000 4_545 no
H7 C4 2.7500 . no
H7 H4 2.2500 . no
H7 H13 2.3800 . no
H10 C14 2.5200 . no
H10 H14A 2.2500 . no
H10 H14B 2.4000 . no
H13 H7 2.3800 . no
H13 O3 2.5300 2_645 no
H13 C15 3.0900 2_645 no
H13 C20 2.9400 2_645 no
H14A C10 2.6800 . no
H14A H10 2.2500 . no
H14A H20 2.5900 . no
H14A C15 2.9300 3_565 no
H14A C16 2.9300 3_565 no
H14A C17 3.0100 3_565 no
H14A C18 3.0700 3_565 no
H14A C19 3.0400 3_565 no
H14A C20 2.9700 3_565 no
H14B C10 2.8600 . no
H14B H10 2.4000 . no
H14B H16 2.3600 . no
H16 O2 2.7200 1_565 no
H16 C7 3.0300 1_565 no
H16 C8 2.9100 1_565 no
H16 C9 2.7400 1_565 no
H16 H14B 2.3600 . no
H17 C10 2.9800 1_565 no
H18 O1 2.8100 4_554 no
H18 C2 2.8800 4_554 no
H19 H6 2.5000 4_544 no
H20 H14A 2.5900 . no

loop_
_geom_hbond_atom_site_label_D
_geom_hbond_atom_site_label_H
_geom_hbond_atom_site_label_A
_geom_hbond_site_symmetry_A
_geom_hbond_distance_DH
_geom_hbond_distance_HA
_geom_hbond_distance_DA
_geom_hbond_angle_DHA
_geom_hbond_publ_flag
N1 H01 O2 . 0.94 1.81 2.594(2) 139 yes
O1 H3 O2 2_545 0.82 1.75 2.563(3) 170 yes
C13 H13 O3 2_645 0.93 2.53 3.309(3) 141 yes
C14 H14A Cg1 3_565 0.97 2.66 3.406(3) 134 yes

loop_
_geom_torsion_atom_site_label_1
_geom_torsion_atom_site_label_2
_geom_torsion_atom_site_label_3
_geom_torsion_atom_site_label_4
_geom_torsion
_geom_torsion_publ_flag
C14 O3 C11 C10 -6.0(2) no
C14 O3 C11 C12 173.65(15) no
C11 O3 C14 C15 -169.43(14) no
C7 N1 C3 C2 -179.48(16) no
C7 N1 C3 C4 0.4(3) no
C3 N1 C7 C8 178.54(16) no
C6 C1 C2 O1 179.47(17) no
C6 C1 C2 C3 -0.8(3) no
C2 C1 C6 C5 -0.9(3) no
O1 C2 C3 N1 1.9(2) no
O1 C2 C3 C4 -177.97(15) no
C1 C2 C3 N1 -177.80(15) no
C1 C2 C3 C4 2.3(2) no
N1 C3 C4 C5 178.08(15) no
C2 C3 C4 C5 -2.0(2) no
C3 C4 C5 C6 0.3(3) no
C4 C5 C6 C1 1.2(3) no
N1 C7 C8 C9 -0.1(3) no
N1 C7 C8 C13 -177.38(16) no
C7 C8 C9 O2 3.2(2) no
C7 C8 C9 C10 -175.25(16) no
C13 C8 C9 O2 -179.46(15) no
C13 C8 C9 C10 2.1(2) no
C7 C8 C13 C12 175.87(16) no
C9 C8 C13 C12 -1.5(2) no
O2 C9 C10 C11 -179.13(15) no
C8 C9 C10 C11 -0.7(2) no
C9 C10 C11 O3 178.27(15) no
C9 C10 C11 C12 -1.3(3) no
O3 C11 C12 C13 -177.70(15) no
C10 C11 C12 C13 1.9(3) no
C11 C12 C13 C8 -0.5(3) no
O3 C14 C15 C16 -107.2(2) no
O3 C14 C15 C20 73.9(2) no
C14 C15 C16 C17 -180.0(2) no
C20 C15 C16 C17 -1.1(3) no
C14 C15 C20 C19 179.4(2) no
C16 C15 C20 C19 0.4(3) no
C15 C16 C17 C18 0.6(4) no
C16 C17 C18 C19 0.4(4) no
C17 C18 C19 C20 -1.0(4) no
C18 C19 C20 C15 0.6(4) no
